data_4036188
loop_
_publ_author_name
'Kumar, Sushil'
'Tao, Yu-Tai'

_publ_section_title
;
 Synthesis of Polyarylated Carbazoles: Discovery toward Soluble
 Phenanthro- and Tetraceno-Fused Carbazole Derivatives.
;
_journal_issue 10
_journal_name_full 'The Journal of organic chemistry'
_journal_page_first 5066
_journal_page_last 5076
_journal_paper_doi 10.1021/acs.joc.5b00423
_journal_volume 80
_journal_year 2015
_chemical_formula_moiety 'C55 H39 O7'
_chemical_formula_sum 'C55 H39 O7'
_chemical_formula_weight 811.86
_space_group_IT_number 15
_space_group_name_Hall '-C 2yc'
_space_group_name_H-M_alt 'C 1 2/c 1'
_symmetry_cell_setting monoclinic
_symmetry_Int_Tables_number 15
_symmetry_space_group_name_Hall '-C 2yc'
_symmetry_space_group_name_H-M 'C 1 2/c 1'
_atom_sites_solution_hydrogens geom
_cell_angle_alpha 90
_cell_angle_beta 119.1430(10)
_cell_angle_gamma 90
_cell_formula_units_Z 8
_cell_length_a 28.9098(15)
_cell_length_b 11.3723(5)
_cell_length_c 28.865(2)
_cell_measurement_reflns_used 9473
_cell_measurement_temperature 100.0(2)
_cell_measurement_theta_max 27.09
_cell_measurement_theta_min 2.27
_cell_volume 8288.6(8)
_computing_cell_refinement 'Bruker APEX2'
_computing_data_collection 'Bruker APEX2'
_computing_data_reduction 'Bruker SAINT'
_computing_molecular_graphics 'Ortep-3 for Windows (Farrugia, 1997)'
_computing_publication_material 'WinGX publication routines (Farrugia, 1999)'
_computing_structure_refinement 'SHELXL-2013 (Sheldrick, 2013)'
_computing_structure_solution 'SHELXS-97 (Sheldrick, 1997)'
_diffrn_ambient_temperature 100.0(2)
_diffrn_measured_fraction_theta_full 1
_diffrn_measured_fraction_theta_max 1
_diffrn_measurement_device_type 'CCD area detector'
_diffrn_measurement_method 'phi and omega scans'
_diffrn_radiation_monochromator graphite
_diffrn_radiation_type MoK\a
_diffrn_radiation_wavelength 0.71073
_diffrn_reflns_av_R_equivalents 0.0497
_diffrn_reflns_Laue_measured_fraction_full 1
_diffrn_reflns_Laue_measured_fraction_max 1
_diffrn_reflns_limit_h_max 36
_diffrn_reflns_limit_h_min -35
_diffrn_reflns_limit_k_max 14
_diffrn_reflns_limit_k_min -11
_diffrn_reflns_limit_l_max 36
_diffrn_reflns_limit_l_min -36
_diffrn_reflns_number 60574
_diffrn_reflns_point_group_measured_fraction_full 1
_diffrn_reflns_point_group_measured_fraction_max 1
_diffrn_reflns_theta_full 25
_diffrn_reflns_theta_max 26.372
_diffrn_reflns_theta_min 1.613
_exptl_absorpt_coefficient_mu 0.085
_exptl_absorpt_correction_T_max 0.9705
_exptl_absorpt_correction_T_min 0.9364
_exptl_absorpt_correction_type multi-scan
_exptl_absorpt_process_details 'Bruker SADABS, 1996'
_exptl_crystal_colour yellow
_exptl_crystal_density_diffrn 1.301
_exptl_crystal_density_meas ?
_exptl_crystal_description prism
_exptl_crystal_F_000 3400
_exptl_crystal_size_max 0.38
_exptl_crystal_size_mid 0.2
_exptl_crystal_size_min 0.14
_platon_squeeze_details
;
;
_refine_diff_density_max 0.396
_refine_diff_density_min -0.529
_refine_diff_density_rms 0.053
_refine_ls_extinction_method none
_refine_ls_goodness_of_fit_ref 1.085
_refine_ls_hydrogen_treatment constr
_refine_ls_matrix_type full
_refine_ls_number_parameters 574
_refine_ls_number_reflns 8477
_refine_ls_number_restraints 196
_refine_ls_restrained_S_all 1.073
_refine_ls_R_factor_all 0.0874
_refine_ls_R_factor_gt 0.0601
_refine_ls_shift/su_max 0
_refine_ls_shift/su_mean 0
_refine_ls_structure_factor_coef Fsqd
_refine_ls_weighting_details 'w=1/[\s^2^(Fo^2^)+(0.0721P)^2^+6.8086P] where P=(Fo^2^+2Fc^2^)/3'
_refine_ls_weighting_scheme calc
_refine_ls_wR_factor_gt 0.1472
_refine_ls_wR_factor_ref 0.1597
_reflns_number_gt 5828
_reflns_number_total 8477
_reflns_threshold_expression 'I > 2\s(I)'
_cod_data_source_file jo5b00423_si_003.cif
_cod_data_source_block i14880
_cod_depositor_comments
;
The following automatic conversions were performed:

data item '_exptl_crystal_density_meas' value 'not measured' was
changed to '?' -- the value is perceived as not measured.

Automatic conversion script
Id: cif_fix_values 6909 2019-04-08 15:41:33Z antanas 
;
_cod_original_sg_symbol_H-M 'C 2/c'
_cod_database_code 4036188
_shelx_estimated_absorpt_t_min 0.968
_shelx_estimated_absorpt_t_max 0.988

loop_
_symmetry_equiv_pos_as_xyz
'x, y, z'
'-x, y, -z+1/2'
'x+1/2, y+1/2, z'
'-x+1/2, y+1/2, -z+1/2'
'-x, -y, -z'
'x, -y, z-1/2'
'-x+1/2, -y+1/2, -z'
'x+1/2, -y+1/2, z-1/2'

loop_
_atom_site_label
_atom_site_type_symbol
_atom_site_fract_x
_atom_site_fract_y
_atom_site_fract_z
_atom_site_U_iso_or_equiv
_atom_site_adp_type
_atom_site_occupancy
_atom_site_calc_flag
_atom_site_disorder_assembly
_atom_site_disorder_group
O1 O 0.64524(8) 0.33172(17) 0.26755(6) 0.0453(5) Uani 1 d . .
O2 O 0.62589(7) 0.62650(14) 0.04366(6) 0.0325(4) Uani 1 d . .
O4 O 0.28362(7) -0.54901(16) 0.08993(7) 0.0414(5) Uani 1 d . .
O5 O 0.11132(7) -0.42145(16) -0.18855(6) 0.0386(5) Uani 1 d . .
O6 O 0.22118(7) -0.14620(15) -0.32574(6) 0.0350(4) Uani 1 d . .
O7 O 0.38811(7) 0.04734(15) -0.08756(7) 0.0414(5) Uani 1 d . .
C1 C 0.43237(9) 0.09195(18) -0.04135(8) 0.0233(5) Uani 1 d . .
C2 C 0.43780(9) 0.03116(19) 0.00341(8) 0.0224(5) Uani 1 d . .
C3 C 0.47486(9) 0.06742(19) 0.05395(9) 0.0235(5) Uani 1 d . .
H3 H 0.479 0.0246 0.084 0.028 Uiso 1 calc . .
C4 C 0.50599(9) 0.16594(19) 0.06097(8) 0.0229(5) Uani 1 d . .
C5 C 0.54231(9) 0.2119(2) 0.11406(9) 0.0249(5) Uani 1 d . .
C6 C 0.54554(10) 0.1606(2) 0.15997(9) 0.0337(6) Uani 1 d . .
H6 H 0.5235 0.0952 0.1562 0.04 Uiso 1 calc . .
C7 C 0.57919(11) 0.2017(2) 0.20975(10) 0.0396(7) Uani 1 d . .
H7 H 0.5803 0.1654 0.2399 0.048 Uiso 1 calc . .
C8 C 0.61208(10) 0.2980(2) 0.21578(9) 0.0352(6) Uani 1 d . .
C9 C 0.60952(10) 0.3515(2) 0.17203(9) 0.0298(5) Uani 1 d . .
H9 H 0.6317 0.4169 0.1765 0.036 Uiso 1 calc . .
C10 C 0.57415(9) 0.31039(19) 0.12032(9) 0.0251(5) Uani 1 d . .
C11 C 0.57061(9) 0.36960(18) 0.07355(9) 0.0222(5) Uani 1 d . .
C12 C 0.59976(9) 0.47068(19) 0.07832(9) 0.0248(5) Uani 1 d . .
H12 H 0.6233 0.5008 0.1126 0.03 Uiso 1 calc . .
C13 C 0.59496(9) 0.52785(19) 0.03390(9) 0.0258(5) Uani 1 d . .
C14 C 0.56112(9) 0.48677(19) -0.01638(9) 0.0248(5) Uani 1 d . .
H14 H 0.5582 0.5274 -0.0465 0.03 Uiso 1 calc . .
C15 C 0.53103(9) 0.38539(18) -0.02323(8) 0.0222(5) Uani 1 d . .
C16 C 0.49807(9) 0.3368(2) -0.07632(9) 0.0249(5) Uani 1 d . .
C17 C 0.49565(9) 0.3891(2) -0.12177(9) 0.0303(6) Uani 1 d . .
H17 H 0.512 0.4634 -0.1187 0.036 Uiso 1 calc . .
C18 C 0.47011(10) 0.3345(2) -0.17032(10) 0.0370(6) Uani 1 d . .
C19 C 0.44893(10) 0.2222(2) -0.17478(9) 0.0328(6) Uani 1 d . .
H19 H 0.4348 0.1804 -0.2074 0.039 Uiso 1 calc . .
C20 C 0.44875(9) 0.1727(2) -0.13138(9) 0.0289(5) Uani 1 d . .
H20 H 0.4336 0.097 -0.1347 0.035 Uiso 1 calc . .
C21 C 0.47038(9) 0.23088(19) -0.08218(8) 0.0233(5) Uani 1 d . .
C22 C 0.46751(9) 0.18177(18) -0.03693(8) 0.0219(5) Uani 1 d . .
C23 C 0.50276(9) 0.22328(18) 0.01533(8) 0.0210(5) Uani 1 d . .
C24 C 0.53497(8) 0.32561(18) 0.02175(8) 0.0197(5) Uani 1 d . .
C25 C 0.68037(12) 0.4272(3) 0.27566(10) 0.0467(8) Uani 1 d . .
H25A H 0.7044 0.4059 0.262 0.07 Uiso 1 calc . .
H25B H 0.7011 0.4443 0.3137 0.07 Uiso 1 calc . .
H25C H 0.6598 0.4968 0.2569 0.07 Uiso 1 calc . .
C26 C 0.62575(10) 0.6811(2) -0.00099(10) 0.0345(6) Uani 1 d . .
H26A H 0.6393 0.6256 -0.0175 0.052 Uiso 1 calc . .
H26B H 0.6484 0.7511 0.0107 0.052 Uiso 1 calc . .
H26C H 0.5895 0.704 -0.0268 0.052 Uiso 1 calc . .
O3 O 0.4753(7) 0.379(3) -0.2113(11) 0.051(2) Uani 0.422(4) d A 1
C27 C 0.4739(3) 0.4963(8) -0.2193(3) 0.0638(14) Uani 0.422(4) d A 1
H27A H 0.4632 0.5119 -0.2565 0.096 Uiso 0.422(4) calc A 1
H27B H 0.5092 0.5296 -0.1966 0.096 Uiso 0.422(4) calc A 1
H27C H 0.4484 0.5324 -0.2104 0.096 Uiso 0.422(4) calc A 1
O3' O 0.4619(5) 0.3970(18) -0.2151(7) 0.051(2) Uani 0.578(4) d A 2
C27' C 0.4363(2) 0.3619(6) -0.2623(2) 0.0638(14) Uani 0.578(4) d A 2
H27D H 0.4384 0.421 -0.2859 0.096 Uiso 0.578(4) calc A 2
H27E H 0.3992 0.3496 -0.2718 0.096 Uiso 0.578(4) calc A 2
H27F H 0.4514 0.2877 -0.266 0.096 Uiso 0.578(4) calc A 2
C28 C 0.36881(9) -0.04913(18) -0.07099(8) 0.0215(5) Uani 1 d . .
C29 C 0.39801(9) -0.06024(19) -0.01555(8) 0.0231(5) Uani 1 d . .
C30 C 0.38524(9) -0.14646(18) 0.01028(9) 0.0226(5) Uani 1 d . .
H30 H 0.4065 -0.1566 0.0475 0.027 Uiso 1 calc . .
C31 C 0.34127(9) -0.21820(18) -0.01839(8) 0.0213(5) Uani 1 d . .
C32 C 0.32536(9) -0.30665(18) 0.00803(9) 0.0220(5) Uani 1 d . .
C33 C 0.35894(10) -0.3358(2) 0.06228(9) 0.0287(5) Uani 1 d . .
H33 H 0.3927 -0.2993 0.0811 0.034 Uiso 1 calc . .
C34 C 0.34388(10) -0.4146(2) 0.08773(9) 0.0329(6) Uani 1 d . .
H34 H 0.3668 -0.4319 0.1241 0.039 Uiso 1 calc . .
C35 C 0.29473(10) -0.4704(2) 0.06046(9) 0.0305(6) Uani 1 d . .
C36 C 0.26182(9) -0.4469(2) 0.00744(9) 0.0273(5) Uani 1 d . .
H36 H 0.2288 -0.4866 -0.0111 0.033 Uiso 1 calc . .
C37 C 0.27668(9) -0.36470(18) -0.01942(9) 0.0223(5) Uani 1 d . .
C38 C 0.24260(9) -0.34026(18) -0.07611(9) 0.0236(5) Uani 1 d . .
C39 C 0.19143(9) -0.3888(2) -0.10420(9) 0.0265(5) Uani 1 d . .
H39 H 0.1777 -0.4336 -0.0859 0.032 Uiso 1 calc . .
C40 C 0.16123(9) -0.3717(2) -0.15812(9) 0.0279(5) Uani 1 d . .
C41 C 0.18051(9) -0.3079(2) -0.18572(9) 0.0272(5) Uani 1 d . .
H41 H 0.1595 -0.2991 -0.223 0.033 Uiso 1 calc . .
C42 C 0.23053(9) -0.25603(19) -0.15944(9) 0.0239(5) Uani 1 d . .
C43 C 0.25228(9) -0.19250(18) -0.18858(8) 0.0231(5) Uani 1 d . .
C44 C 0.22741(9) -0.19445(19) -0.24411(9) 0.0260(5) Uani 1 d . .
H44 H 0.1946 -0.2343 -0.2634 0.031 Uiso 1 calc . .
C45 C 0.24959(9) -0.1397(2) -0.27137(8) 0.0264(5) Uani 1 d . .
C46 C 0.29878(9) -0.0856(2) -0.24342(9) 0.0280(5) Uani 1 d . .
H46 H 0.3153 -0.051 -0.2616 0.034 Uiso 1 calc . .
C47 C 0.32321(9) -0.0829(2) -0.18874(9) 0.0280(5) Uani 1 d . .
H47 H 0.357 -0.0468 -0.1698 0.034 Uiso 1 calc . .
C48 C 0.30046(9) -0.13077(19) -0.16011(9) 0.0241(5) Uani 1 d . .
C49 C 0.32689(9) -0.12612(18) -0.10212(8) 0.0228(5) Uani 1 d . .
C50 C 0.31108(9) -0.20507(18) -0.07423(9) 0.0221(5) Uani 1 d . .
C51 C 0.26154(8) -0.26890(18) -0.10350(8) 0.0213(5) Uani 1 d . .
C52 C 0.23642(11) -0.6166(3) 0.06192(11) 0.0424(7) Uani 1 d . .
H52A H 0.2058 -0.5637 0.0453 0.064 Uiso 1 calc . .
H52B H 0.2325 -0.669 0.0867 0.064 Uiso 1 calc . .
H52C H 0.2385 -0.6635 0.0345 0.064 Uiso 1 calc . .
C53 C 0.07765(12) -0.4269(4) -0.16597(14) 0.0752(12) Uani 1 d . .
H53A H 0.0731 -0.3479 -0.1553 0.113 Uiso 1 calc . .
H53B H 0.0934 -0.4785 -0.1348 0.113 Uiso 1 calc . .
H53C H 0.0431 -0.4582 -0.1921 0.113 Uiso 1 calc . .
C54 C 0.24392(10) -0.0909(2) -0.35454(9) 0.0334(6) Uani 1 d . .
H54A H 0.2201 -0.1006 -0.3927 0.05 Uiso 1 calc . .
H54B H 0.2782 -0.1273 -0.3448 0.05 Uiso 1 calc . .
H54C H 0.249 -0.0069 -0.3458 0.05 Uiso 1 calc . .
C55 C 0.34969(9) 0.13509(19) -0.12413(9) 0.0283(5) Uani 1 d . .
H55A H 0.3526 0.1397 -0.1565 0.042 Uiso 1 calc . .
H55B H 0.3575 0.2122 -0.1068 0.042 Uiso 1 calc . .
H55C H 0.3137 0.1113 -0.1332 0.042 Uiso 1 calc . .

loop_
_atom_site_aniso_label
_atom_site_aniso_U_11
_atom_site_aniso_U_22
_atom_site_aniso_U_33
_atom_site_aniso_U_23
_atom_site_aniso_U_13
_atom_site_aniso_U_12
O1 0.0502(12) 0.0586(12) 0.0183(9) -0.0119(8) 0.0099(8) -0.0317(10)
O2 0.0337(10) 0.0274(8) 0.0266(9) 0.0001(7) 0.0072(8) -0.0119(7)
O4 0.0418(11) 0.0491(11) 0.0259(9) 0.0033(8) 0.0108(8) -0.0209(9)
O5 0.0260(9) 0.0564(11) 0.0258(9) -0.0068(8) 0.0068(8) -0.0198(8)
O6 0.0362(10) 0.0439(10) 0.0149(8) -0.0040(7) 0.0046(7) -0.0179(8)
O7 0.0374(10) 0.0393(10) 0.0335(10) 0.0009(8) 0.0064(8) -0.0061(8)
C1 0.0222(12) 0.0218(10) 0.0163(11) -0.0021(9) 0.0019(9) -0.0024(9)
C2 0.0189(11) 0.0223(10) 0.0201(11) -0.0011(9) 0.0049(9) -0.0029(9)
C3 0.0214(12) 0.0250(11) 0.0187(11) 0.0004(9) 0.0055(9) -0.0024(9)
C4 0.0217(11) 0.0240(11) 0.0178(11) -0.0027(9) 0.0055(9) -0.0038(9)
C5 0.0216(12) 0.0302(12) 0.0177(11) -0.0054(9) 0.0055(10) -0.0062(10)
C6 0.0336(14) 0.0402(14) 0.0223(13) -0.0054(11) 0.0095(11) -0.0156(11)
C7 0.0464(17) 0.0503(16) 0.0206(13) -0.0064(11) 0.0151(12) -0.0197(13)
C8 0.0353(14) 0.0445(14) 0.0180(12) -0.0084(11) 0.0070(11) -0.0147(12)
C9 0.0318(13) 0.0311(12) 0.0219(12) -0.0054(10) 0.0094(11) -0.0113(11)
C10 0.0211(12) 0.0280(11) 0.0193(11) -0.0032(9) 0.0044(9) -0.0024(9)
C11 0.0193(11) 0.0214(10) 0.0210(11) -0.0026(9) 0.0060(9) -0.0004(9)
C12 0.0203(11) 0.0249(11) 0.0221(12) -0.0029(9) 0.0047(10) -0.0035(9)
C13 0.0222(12) 0.0193(10) 0.0311(13) -0.0004(9) 0.0091(10) -0.0015(9)
C14 0.0232(12) 0.0228(11) 0.0220(11) 0.0017(9) 0.0060(10) -0.0008(9)
C15 0.0197(11) 0.0226(10) 0.0191(11) 0.0003(9) 0.0054(9) 0.0007(9)
C16 0.0194(11) 0.0277(11) 0.0216(12) 0.0042(9) 0.0055(10) 0.0009(9)
C17 0.0264(13) 0.0329(12) 0.0270(13) 0.0042(10) 0.0094(11) -0.0072(10)
C18 0.0315(14) 0.0549(16) 0.0211(13) 0.0055(11) 0.0101(11) -0.0085(12)
C19 0.0264(13) 0.0483(15) 0.0171(12) -0.0037(11) 0.0054(10) -0.0092(11)
C20 0.0227(12) 0.0368(13) 0.0211(12) -0.0011(10) 0.0060(10) -0.0050(10)
C21 0.0176(11) 0.0290(11) 0.0173(11) 0.0014(9) 0.0038(9) -0.0002(9)
C22 0.0191(11) 0.0226(10) 0.0177(11) -0.0006(9) 0.0040(9) -0.0013(9)
C23 0.0187(11) 0.0223(10) 0.0186(11) -0.0017(9) 0.0065(9) -0.0022(9)
C24 0.0154(11) 0.0203(10) 0.0202(11) -0.0016(8) 0.0063(9) -0.0004(8)
C25 0.0522(18) 0.0556(17) 0.0216(13) -0.0122(12) 0.0096(13) -0.0312(15)
C26 0.0349(14) 0.0319(13) 0.0319(14) -0.0008(11) 0.0127(12) -0.0115(11)
O3 0.034(6) 0.089(6) 0.028(3) 0.026(3) 0.015(5) 0.005(4)
C27 0.057(3) 0.092(4) 0.034(2) 0.011(2) 0.016(2) -0.022(3)
O3' 0.034(6) 0.089(6) 0.028(3) 0.026(3) 0.015(5) 0.005(4)
C27' 0.057(3) 0.092(4) 0.034(2) 0.011(2) 0.016(2) -0.022(3)
C28 0.0205(11) 0.0192(10) 0.0198(11) 0.0018(9) 0.0059(9) -0.0025(9)
C29 0.0191(11) 0.0247(11) 0.0182(11) -0.0032(9) 0.0033(9) -0.0038(9)
C30 0.0198(11) 0.0257(11) 0.0167(11) -0.0003(9) 0.0045(9) -0.0008(9)
C31 0.0197(11) 0.0212(10) 0.0187(11) -0.0015(8) 0.0059(9) -0.0015(9)
C32 0.0207(11) 0.0220(10) 0.0199(11) -0.0016(9) 0.0072(9) -0.0008(9)
C33 0.0251(12) 0.0330(12) 0.0208(12) -0.0006(10) 0.0055(10) -0.0076(10)
C34 0.0331(14) 0.0387(13) 0.0179(12) 0.0033(10) 0.0055(11) -0.0064(11)
C35 0.0350(14) 0.0335(12) 0.0225(12) 0.0020(10) 0.0136(11) -0.0081(11)
C36 0.0231(12) 0.0297(12) 0.0250(12) -0.0024(10) 0.0084(10) -0.0074(10)
C37 0.0219(11) 0.0231(11) 0.0202(11) -0.0016(9) 0.0089(9) -0.0016(9)
C38 0.0225(12) 0.0217(10) 0.0228(12) -0.0045(9) 0.0080(10) -0.0018(9)
C39 0.0240(12) 0.0275(11) 0.0245(12) 0.0006(9) 0.0092(10) -0.0066(10)
C40 0.0189(11) 0.0319(12) 0.0248(12) -0.0066(10) 0.0044(10) -0.0074(10)
C41 0.0234(12) 0.0309(12) 0.0184(12) -0.0024(9) 0.0033(10) -0.0048(10)
C42 0.0223(12) 0.0217(10) 0.0201(11) -0.0027(9) 0.0044(9) -0.0021(9)
C43 0.0228(12) 0.0207(10) 0.0180(11) -0.0020(9) 0.0039(9) -0.0038(9)
C44 0.0218(12) 0.0243(11) 0.0215(12) -0.0038(9) 0.0024(10) -0.0086(9)
C45 0.0276(12) 0.0280(11) 0.0152(11) -0.0016(9) 0.0039(10) -0.0046(10)
C46 0.0274(12) 0.0297(12) 0.0213(12) -0.0009(10) 0.0076(10) -0.0078(10)
C47 0.0232(12) 0.0298(12) 0.0215(12) -0.0013(10) 0.0034(10) -0.0085(10)
C48 0.0225(12) 0.0236(11) 0.0178(11) 0.0000(9) 0.0033(9) -0.0021(9)
C49 0.0195(11) 0.0237(11) 0.0178(11) 0.0002(9) 0.0032(9) -0.0009(9)
C50 0.0212(11) 0.0197(10) 0.0203(11) -0.0018(9) 0.0061(9) -0.0002(9)
C51 0.0196(11) 0.0203(10) 0.0190(11) -0.0038(9) 0.0056(9) -0.0028(9)
C52 0.0384(16) 0.0498(16) 0.0355(15) 0.0034(13) 0.0152(13) -0.0186(13)
C53 0.0334(18) 0.128(3) 0.066(2) -0.040(2) 0.0260(17) -0.034(2)
C54 0.0346(14) 0.0416(14) 0.0187(12) -0.0028(10) 0.0088(11) -0.0096(12)
C55 0.0239(12) 0.0264(12) 0.0224(12) 0.0029(9) 0.0017(10) -0.0053(10)

loop_
_atom_type_symbol
_atom_type_description
_atom_type_scat_dispersion_real
_atom_type_scat_dispersion_imag
_atom_type_scat_source
O O 0.0106 0.006 'International Tables Vol C Tables 4.2.6.8 and 6.1.1.4'
C C 0.0033 0.0016 'International Tables Vol C Tables 4.2.6.8 and 6.1.1.4'
H H 0 0 'International Tables Vol C Tables 4.2.6.8 and 6.1.1.4'

loop_
_geom_angle_atom_site_label_1
_geom_angle_atom_site_label_2
_geom_angle_atom_site_label_3
_geom_angle
C8 O1 C25 116.93(19)
C13 O2 C26 116.96(18)
C35 O4 C52 116.54(19)
C40 O5 C53 117.5(2)
C45 O6 C54 116.85(18)
C28 O7 C1 106.44(17)
C28 O7 C55 118.69(18)
C1 O7 C55 116.64(17)
C22 C1 C2 121.56(19)
C22 C1 O7 128.9(2)
C2 C1 O7 109.54(18)
C3 C2 C1 120.3(2)
C3 C2 C29 132.6(2)
C1 C2 C29 107.09(18)
C2 C3 C4 120.5(2)
C2 C3 H3 119.8
C4 C3 H3 119.8
C3 C4 C23 119.08(19)
C3 C4 C5 121.5(2)
C23 C4 C5 119.39(19)
C10 C5 C6 118.0(2)
C10 C5 C4 120.6(2)
C6 C5 C4 121.3(2)
C7 C6 C5 122.3(2)
C7 C6 H6 118.8
C5 C6 H6 118.8
C6 C7 C8 119.3(2)
C6 C7 H7 120.4
C8 C7 H7 120.4
C9 C8 O1 124.9(2)
C9 C8 C7 120.1(2)
O1 C8 C7 115.0(2)
C8 C9 C10 120.8(2)
C8 C9 H9 119.6
C10 C9 H9 119.6
C5 C10 C9 119.4(2)
C5 C10 C11 120.00(19)
C9 C10 C11 120.6(2)
C12 C11 C24 119.0(2)
C12 C11 C10 121.4(2)
C24 C11 C10 119.56(19)
C13 C12 C11 120.9(2)
C13 C12 H12 119.5
C11 C12 H12 119.5
O2 C13 C14 123.3(2)
O2 C13 C12 115.6(2)
C14 C13 C12 121.1(2)
C13 C14 C15 120.1(2)
C13 C14 H14 119.9
C15 C14 H14 119.9
C14 C15 C24 119.9(2)
C14 C15 C16 120.1(2)
C24 C15 C16 119.88(19)
C21 C16 C17 118.7(2)
C21 C16 C15 119.4(2)
C17 C16 C15 121.8(2)
C18 C17 C16 121.1(2)
C18 C17 H17 119.4
C16 C17 H17 119.4
O3 C18 C17 119.1(13)
C17 C18 O3' 118.7(9)
O3 C18 C19 119.4(14)
C17 C18 C19 120.1(2)
O3' C18 C19 120.9(9)
C20 C19 C18 119.1(2)
C20 C19 H19 120.4
C18 C19 H19 120.4
C19 C20 C21 122.0(2)
C19 C20 H20 119
C21 C20 H20 119
C20 C21 C16 118.0(2)
C20 C21 C22 122.2(2)
C16 C21 C22 119.73(19)
C1 C22 C23 116.7(2)
C1 C22 C21 123.50(19)
C23 C22 C21 119.76(19)
C22 C23 C4 120.96(19)
C22 C23 C24 119.05(19)
C4 C23 C24 119.98(19)
C15 C24 C11 118.96(19)
C15 C24 C23 120.57(19)
C11 C24 C23 120.45(19)
O1 C25 H25A 109.5
O1 C25 H25B 109.5
H25A C25 H25B 109.5
O1 C25 H25C 109.5
H25A C25 H25C 109.5
H25B C25 H25C 109.5
O2 C26 H26A 109.5
O2 C26 H26B 109.5
H26A C26 H26B 109.5
O2 C26 H26C 109.5
H26A C26 H26C 109.5
H26B C26 H26C 109.5
C27 O3 C18 121(2)
O3 C27 H27A 109.5
O3 C27 H27B 109.5
H27A C27 H27B 109.5
O3 C27 H27C 109.5
H27A C27 H27C 109.5
H27B C27 H27C 109.5
C27' O3' C18 126.1(17)
O3' C27' H27D 109.5
O3' C27' H27E 109.5
H27D C27' H27E 109.5
O3' C27' H27F 109.5
H27D C27' H27F 109.5
H27E C27' H27F 109.5
C29 C28 C49 121.59(19)
C29 C28 O7 109.72(18)
C49 C28 O7 128.68(19)
C30 C29 C28 120.43(19)
C30 C29 C2 132.6(2)
C28 C29 C2 107.00(19)
C29 C30 C31 120.0(2)
C29 C30 H30 120
C31 C30 H30 120
C30 C31 C50 119.5(2)
C30 C31 C32 121.3(2)
C50 C31 C32 119.23(19)
C37 C32 C33 118.2(2)
C37 C32 C31 120.9(2)
C33 C32 C31 120.9(2)
C34 C33 C32 121.5(2)
C34 C33 H33 119.3
C32 C33 H33 119.3
C33 C34 C35 120.1(2)
C33 C34 H34 120
C35 C34 H34 120
O4 C35 C36 124.7(2)
O4 C35 C34 115.2(2)
C36 C35 C34 120.0(2)
C35 C36 C37 120.6(2)
C35 C36 H36 119.7
C37 C36 H36 119.7
C32 C37 C36 119.6(2)
C32 C37 C38 119.1(2)
C36 C37 C38 121.3(2)
C39 C38 C51 119.1(2)
C39 C38 C37 120.9(2)
C51 C38 C37 119.92(19)
C40 C39 C38 120.3(2)
C40 C39 H39 119.8
C38 C39 H39 119.8
C39 C40 C41 121.0(2)
C39 C40 O5 123.2(2)
C41 C40 O5 115.8(2)
C40 C41 C42 120.8(2)
C40 C41 H41 119.6
C42 C41 H41 119.6
C41 C42 C51 119.2(2)
C41 C42 C43 121.2(2)
C51 C42 C43 119.59(19)
C44 C43 C48 119.0(2)
C44 C43 C42 121.7(2)
C48 C43 C42 119.29(19)
C45 C44 C43 121.5(2)
C45 C44 H44 119.3
C43 C44 H44 119.3
O6 C45 C44 116.2(2)
O6 C45 C46 124.0(2)
C44 C45 C46 119.7(2)
C47 C46 C45 118.8(2)
C47 C46 H46 120.6
C45 C46 H46 120.6
C46 C47 C48 122.9(2)
C46 C47 H47 118.6
C48 C47 H47 118.6
C47 C48 C43 117.8(2)
C47 C48 C49 122.0(2)
C43 C48 C49 120.1(2)
C28 C49 C50 116.47(19)
C28 C49 C48 124.0(2)
C50 C49 C48 119.48(19)
C31 C50 C49 121.35(19)
C31 C50 C51 119.7(2)
C49 C50 C51 118.91(19)
C38 C51 C42 119.44(19)
C38 C51 C50 120.06(19)
C42 C51 C50 120.4(2)
O4 C52 H52A 109.5
O4 C52 H52B 109.5
H52A C52 H52B 109.5
O4 C52 H52C 109.5
H52A C52 H52C 109.5
H52B C52 H52C 109.5
O5 C53 H53A 109.5
O5 C53 H53B 109.5
H53A C53 H53B 109.5
O5 C53 H53C 109.5
H53A C53 H53C 109.5
H53B C53 H53C 109.5
O6 C54 H54A 109.5
O6 C54 H54B 109.5
H54A C54 H54B 109.5
O6 C54 H54C 109.5
H54A C54 H54C 109.5
H54B C54 H54C 109.5
O7 C55 H55A 109.5
O7 C55 H55B 109.5
H55A C55 H55B 109.5
O7 C55 H55C 109.5
H55A C55 H55C 109.5
H55B C55 H55C 109.5

loop_
_geom_bond_atom_site_label_1
_geom_bond_atom_site_label_2
_geom_bond_distance
O1 C8 1.380(3)
O1 C25 1.426(3)
O2 C13 1.376(3)
O2 C26 1.429(3)
O4 C35 1.376(3)
O4 C52 1.425(3)
O5 C40 1.393(3)
O5 C53 1.412(4)
O6 C45 1.374(3)
O6 C54 1.432(3)
O7 C28 1.415(3)
O7 C1 1.418(3)
O7 C55 1.484(3)
C1 C22 1.402(3)
C1 C2 1.405(3)
C2 C3 1.387(3)
C2 C29 1.446(3)
C3 C4 1.389(3)
C3 H3 0.95
C4 C23 1.432(3)
C4 C5 1.469(3)
C5 C10 1.404(3)
C5 C6 1.409(3)
C6 C7 1.367(3)
C6 H6 0.95
C7 C8 1.405(4)
C7 H7 0.95
C8 C9 1.371(3)
C9 C10 1.416(3)
C9 H9 0.95
C10 C11 1.467(3)
C11 C12 1.392(3)
C11 C24 1.431(3)
C12 C13 1.383(3)
C12 H12 0.95
C13 C14 1.378(3)
C14 C15 1.399(3)
C14 H14 0.95
C15 C24 1.420(3)
C15 C16 1.463(3)
C16 C21 1.410(3)
C16 C17 1.411(3)
C17 C18 1.373(3)
C17 H17 0.95
C18 O3 1.36(3)
C18 O3' 1.390(18)
C18 C19 1.396(4)
C19 C20 1.376(3)
C19 H19 0.95
C20 C21 1.407(3)
C20 H20 0.95
C21 C22 1.459(3)
C22 C23 1.428(3)
C23 C24 1.445(3)
C25 H25A 0.98
C25 H25B 0.98
C25 H25C 0.98
C26 H26A 0.98
C26 H26B 0.98
C26 H26C 0.98
O3 C27 1.35(3)
C27 H27A 0.98
C27 H27B 0.98
C27 H27C 0.98
O3' C27' 1.26(2)
C27' H27D 0.98
C27' H27E 0.98
C27' H27F 0.98
C28 C29 1.405(3)
C28 C49 1.408(3)
C29 C30 1.386(3)
C30 C31 1.393(3)
C30 H30 0.95
C31 C50 1.418(3)
C31 C32 1.465(3)
C32 C37 1.399(3)
C32 C33 1.423(3)
C33 C34 1.358(3)
C33 H33 0.95
C34 C35 1.397(3)
C34 H34 0.95
C35 C36 1.378(3)
C36 C37 1.409(3)
C36 H36 0.95
C37 C38 1.468(3)
C38 C39 1.408(3)
C38 C51 1.416(3)
C39 C40 1.378(3)
C39 H39 0.95
C40 C41 1.380(3)
C41 C42 1.395(3)
C41 H41 0.95
C42 C51 1.422(3)
C42 C43 1.463(3)
C43 C44 1.401(3)
C43 C48 1.412(3)
C44 C45 1.382(3)
C44 H44 0.95
C45 C46 1.391(3)
C46 C47 1.380(3)
C46 H46 0.95
C47 C48 1.393(3)
C47 H47 0.95
C48 C49 1.464(3)
C49 C50 1.422(3)
C50 C51 1.454(3)
C52 H52A 0.98
C52 H52B 0.98
C52 H52C 0.98
C53 H53A 0.98
C53 H53B 0.98
C53 H53C 0.98
C54 H54A 0.98
C54 H54B 0.98
C54 H54C 0.98
C55 H55A 0.98
C55 H55B 0.98
C55 H55C 0.98

loop_
_platon_squeeze_void_nr
_platon_squeeze_void_average_x
_platon_squeeze_void_average_y
_platon_squeeze_void_average_z
_platon_squeeze_void_volume
_platon_squeeze_void_count_electrons
_platon_squeeze_void_content
1 0.000 0.729 0.250 189 75 ' '
2 0.000 0.271 0.750 189 75 ' '
3 0.500 0.229 0.250 189 75 ' '
4 0.500 0.771 0.750 189 75 ' '
